data_4122189
loop_
_publ_author_name
'Schmidt, Anna-Corina'
'Heinemann, Frank W.'
'Lukens, Jr, Wayne W'
'Meyer, Karsten'

_publ_section_title
;
 Molecular and Electronic Structure of Dinuclear Uranium Bis-\m-Oxo
 Complexes with Diamond Core Structural Motifs.
;
_journal_issue 34
_journal_name_full 'Journal of the American Chemical Society'
_journal_page_first 11980
_journal_paper_doi 10.1021/ja504528n
_journal_volume 136
_journal_year 2014
_chemical_formula_moiety 'C90 H132 N6 O8 U2, 2(C6 H6)'
_chemical_formula_sum 'C102 H144 N6 O8 U2'
_chemical_formula_weight 2058.29
_chemical_name_systematic
; 
 ? 
;
_space_group_IT_number 2
_symmetry_cell_setting triclinic
_symmetry_space_group_name_Hall '-P 1'
_symmetry_space_group_name_H-M 'P -1'
_atom_sites_solution_hydrogens geom
_atom_sites_solution_primary direct
_atom_sites_solution_secondary difmap
_audit_creation_method SHELXL-97
_cell_angle_alpha 105.809(1)
_cell_angle_beta 100.266(1)
_cell_angle_gamma 91.830(1)
_cell_formula_units_Z 1
_cell_length_a 12.4596(2)
_cell_length_b 13.1189(2)
_cell_length_c 15.1900(2)
_cell_measurement_reflns_used 9816
_cell_measurement_temperature 100(2)
_cell_measurement_theta_max 28.95
_cell_measurement_theta_min 2.42
_cell_volume 2342.23(6)
_computing_cell_refinement 'Bruker SAINT'
_computing_data_collection 'Bruker APEX2'
_computing_data_reduction 'Bruker SAINT'
_computing_molecular_graphics 'SHELXTL 6.12 (Bruker AXS, 2002)'
_computing_publication_material 'SHELXTL 6.12 (Bruker AXS, 2002)'
_computing_structure_refinement 'SHELXTL 6.12 (Bruker AXS, 2002)'
_computing_structure_solution 'SHELXTL 6.12 (Bruker AXS, 2002)'
_diffrn_ambient_temperature 100(2)
_diffrn_detector_area_resol_mean 83.33
_diffrn_measured_fraction_theta_full 0.978
_diffrn_measured_fraction_theta_max 0.978
_diffrn_measurement_device_type 'Bruker Smart APEX II CCD area detector'
_diffrn_measurement_method 'phi and omega scans'
_diffrn_radiation_monochromator graphite
_diffrn_radiation_source 'fine-focus sealed tube'
_diffrn_radiation_type MoK\a
_diffrn_radiation_wavelength 0.71073
_diffrn_reflns_av_R_equivalents 0.0328
_diffrn_reflns_av_sigmaI/netI 0.0301
_diffrn_reflns_limit_h_max 16
_diffrn_reflns_limit_h_min -16
_diffrn_reflns_limit_k_max 17
_diffrn_reflns_limit_k_min -17
_diffrn_reflns_limit_l_max 19
_diffrn_reflns_limit_l_min -19
_diffrn_reflns_number 47805
_diffrn_reflns_theta_full 27.88
_diffrn_reflns_theta_max 27.88
_diffrn_reflns_theta_min 2.22
_exptl_absorpt_coefficient_mu 3.511
_exptl_absorpt_correction_T_max 0.746
_exptl_absorpt_correction_T_min 0.614
_exptl_absorpt_correction_type multi-scan
_exptl_absorpt_process_details 'SADABS, Bruker-AXS, 2002'
_exptl_crystal_colour brown
_exptl_crystal_density_diffrn 1.459
_exptl_crystal_density_method 'not measured'
_exptl_crystal_description block
_exptl_crystal_F_000 1046
_exptl_crystal_size_max 0.42
_exptl_crystal_size_mid 0.40
_exptl_crystal_size_min 0.32
_refine_diff_density_max 1.734
_refine_diff_density_min -1.111
_refine_diff_density_rms 0.093
_refine_ls_extinction_method none
_refine_ls_goodness_of_fit_ref 1.054
_refine_ls_hydrogen_treatment constr
_refine_ls_matrix_type full
_refine_ls_number_parameters 551
_refine_ls_number_reflns 10932
_refine_ls_number_restraints 0
_refine_ls_restrained_S_all 1.054
_refine_ls_R_factor_all 0.0292
_refine_ls_R_factor_gt 0.0243
_refine_ls_shift/su_max 0.001
_refine_ls_shift/su_mean 0.000
_refine_ls_structure_factor_coef Fsqd
_refine_ls_weighting_details 'calc w=1/[\s^2^(Fo^2^)+(0.0265P)^2^+2.7164P] where P=(Fo^2^+2Fc^2^)/3'
_refine_ls_weighting_scheme calc
_refine_ls_wR_factor_gt 0.0568
_refine_ls_wR_factor_ref 0.0586
_reflns_number_gt 10015
_reflns_number_total 10932
_reflns_threshold_expression >2sigma(I)
_cod_data_source_file ja504528n_si_002.cif
_cod_data_source_block acs1109
_cod_depositor_comments 'Adding full bibliography for 4122183--4122197.cif.'
_cod_original_sg_symbol_Hall -P1
_cod_original_sg_symbol_H-M P-1
_cod_database_code 4122189

loop_
_symmetry_equiv_pos_as_xyz
'x, y, z'
'-x, -y, -z'

loop_
_atom_site_label
_atom_site_type_symbol
_atom_site_fract_x
_atom_site_fract_y
_atom_site_fract_z
_atom_site_U_iso_or_equiv
_atom_site_adp_type
_atom_site_occupancy
_atom_site_symmetry_multiplicity
_atom_site_calc_flag
_atom_site_refinement_flags
_atom_site_disorder_assembly
_atom_site_disorder_group
U1 U 0.394987(8) 0.022128(7) 0.063018(7) 0.01612(4) Uani 1 1 d . . .
O1 O 0.29392(15) 0.07990(15) -0.04498(13) 0.0214(4) Uani 1 1 d . . .
O2 O 0.37384(15) 0.17886(14) 0.14433(13) 0.0196(4) Uani 1 1 d . . .
O3 O 0.50463(16) 0.02612(14) 0.19421(13) 0.0193(4) Uani 1 1 d . . .
O4 O 0.46201(15) -0.09414(14) -0.02764(13) 0.0177(4) Uani 1 1 d . . .
N1 N 0.2210(2) -0.12453(19) -0.04004(18) 0.0299(6) Uani 1 1 d . . .
N2 N 0.22305(19) 0.00593(18) 0.15175(17) 0.0217(5) Uani 1 1 d . . .
N3 N 0.3670(2) -0.16348(17) 0.11732(16) 0.0233(5) Uani 1 1 d . . .
C1 C 0.1215(3) -0.0836(3) -0.0095(2) 0.0327(7) Uani 1 1 d . A .
H1A H 0.0579 -0.1345 -0.0447 0.039 Uiso 1 1 calc R . .
H1B H 0.1100 -0.0154 -0.0244 0.039 Uiso 1 1 calc R . .
C2 C 0.1263(2) -0.0663(2) 0.0936(2) 0.0282(6) Uani 1 1 d . A .
H2A H 0.0586 -0.0356 0.1104 0.034 Uiso 1 1 calc R . .
H2B H 0.1293 -0.1358 0.1075 0.034 Uiso 1 1 calc R . .
C3 C 0.2734(3) -0.0340(3) 0.2302(2) 0.0290(7) Uani 1 1 d . A .
H3A H 0.2187 -0.0371 0.2695 0.035 Uiso 1 1 calc R . .
H3B H 0.3353 0.0170 0.2690 0.035 Uiso 1 1 calc R . .
C4 C 0.3153(3) -0.1441(3) 0.1996(2) 0.0330(7) Uani 1 1 d . A .
H4B H 0.3691 -0.1540 0.2524 0.040 Uiso 1 1 calc R . .
H4C H 0.2531 -0.1984 0.1862 0.040 Uiso 1 1 calc R . .
C5 C 0.3235(9) -0.2511(5) 0.0286(6) 0.0202(17) Uani 0.540(17) 1 d P A 1
H5A H 0.3756 -0.2562 -0.0143 0.024 Uiso 0.540(17) 1 calc PR A 1
H5B H 0.3186 -0.3198 0.0437 0.024 Uiso 0.540(17) 1 calc PR A 1
C6 C 0.2130(8) -0.2328(4) -0.0197(5) 0.0239(19) Uani 0.540(17) 1 d P A 1
H6A H 0.1588 -0.2332 0.0206 0.029 Uiso 0.540(17) 1 calc PR A 1
H6B H 0.1890 -0.2900 -0.0787 0.029 Uiso 0.540(17) 1 calc PR A 1
C5A C 0.2856(9) -0.2504(7) 0.0505(7) 0.021(2) Uani 0.460(17) 1 d P A 2
H5A1 H 0.3159 -0.3201 0.0453 0.025 Uiso 0.460(17) 1 calc PR A 2
H5A2 H 0.2172 -0.2517 0.0749 0.025 Uiso 0.460(17) 1 calc PR A 2
C6A C 0.2608(9) -0.2321(5) -0.0441(6) 0.020(2) Uani 0.460(17) 1 d P A 2
H6A1 H 0.3278 -0.2388 -0.0711 0.025 Uiso 0.460(17) 1 calc PR A 2
H6A2 H 0.2043 -0.2875 -0.0855 0.025 Uiso 0.460(17) 1 calc PR A 2
C7 C 0.2179(3) -0.1319(2) -0.1404(2) 0.0321(7) Uani 1 1 d . A .
H7A H 0.2932 -0.1396 -0.1526 0.038 Uiso 1 1 calc R . .
H7B H 0.1724 -0.1974 -0.1790 0.038 Uiso 1 1 calc R . .
C8 C 0.1748(2) -0.0403(2) -0.17230(19) 0.0225(6) Uani 1 1 d . . .
C9 C 0.2177(2) 0.0642(2) -0.12315(19) 0.0212(6) Uani 1 1 d . A .
C10 C 0.1776(2) 0.1483(2) -0.1571(2) 0.0235(6) Uani 1 1 d . . .
C11 C 0.0999(3) 0.1238(3) -0.2397(2) 0.0278(6) Uani 1 1 d . A .
H11A H 0.0753 0.1805 -0.2636 0.033 Uiso 1 1 calc R . .
C12 C 0.0566(2) 0.0214(3) -0.2888(2) 0.0269(6) Uani 1 1 d . . .
C13 C 0.0947(2) -0.0603(2) -0.25307(19) 0.0245(6) Uani 1 1 d . A .
H13A H 0.0655 -0.1313 -0.2844 0.029 Uiso 1 1 calc R . .
C14 C 0.2179(2) 0.2637(2) -0.1089(2) 0.0251(6) Uani 1 1 d . A .
H14A H 0.2315 0.2981 -0.1568 0.030 Uiso 1 1 calc R . .
H14B H 0.2889 0.2660 -0.0667 0.030 Uiso 1 1 calc R . .
C15 C 0.1399(3) 0.3302(2) -0.0514(2) 0.0301(7) Uani 1 1 d . . .
C16 C 0.1269(3) 0.2847(3) 0.0285(2) 0.0343(7) Uani 1 1 d . A .
H16A H 0.0786 0.3270 0.0656 0.052 Uiso 1 1 calc R . .
H16B H 0.1987 0.2869 0.0680 0.052 Uiso 1 1 calc R . .
H16C H 0.0950 0.2109 0.0032 0.052 Uiso 1 1 calc R . .
C17 C 0.1897(3) 0.4460(3) -0.0135(3) 0.0371(8) Uani 1 1 d . A .
H17A H 0.1423 0.4886 0.0244 0.056 Uiso 1 1 calc R . .
H17B H 0.1963 0.4746 -0.0658 0.056 Uiso 1 1 calc R . .
H17C H 0.2624 0.4487 0.0249 0.056 Uiso 1 1 calc R . .
C18 C 0.0272(3) 0.3308(3) -0.1110(3) 0.0400(8) Uani 1 1 d . A .
H18A H -0.0181 0.3763 -0.0728 0.060 Uiso 1 1 calc R . .
H18B H -0.0081 0.2582 -0.1349 0.060 Uiso 1 1 calc R . .
H18C H 0.0357 0.3584 -0.1634 0.060 Uiso 1 1 calc R . .
C19 C -0.0255(3) -0.0023(3) -0.3792(2) 0.0365(8) Uani 1 1 d . A .
H19A H -0.0876 -0.0484 -0.3766 0.055 Uiso 1 1 calc R . .
H19B H 0.0092 -0.0382 -0.4310 0.055 Uiso 1 1 calc R . .
H19C H -0.0515 0.0644 -0.3887 0.055 Uiso 1 1 calc R . .
C20 C 0.1807(3) 0.1119(2) 0.1872(3) 0.0405(9) Uani 1 1 d . A .
H20A H 0.1490 0.1357 0.1323 0.049 Uiso 1 1 calc R . .
H20B H 0.1198 0.1010 0.2185 0.049 Uiso 1 1 calc R . .
C21 C 0.2575(3) 0.2012(2) 0.2529(3) 0.0379(8) Uani 1 1 d . . .
C22 C 0.3510(3) 0.2351(2) 0.2257(2) 0.0255(6) Uani 1 1 d . A .
C23 C 0.4171(3) 0.3262(2) 0.2815(2) 0.0272(6) Uani 1 1 d . . .
C24 C 0.3847(3) 0.3826(2) 0.3640(2) 0.0383(8) Uani 1 1 d . A .
H24A H 0.4279 0.4454 0.4019 0.046 Uiso 1 1 calc R . .
C25 C 0.2932(4) 0.3510(3) 0.3926(3) 0.0521(12) Uani 1 1 d . . .
C26 C 0.2318(4) 0.2591(3) 0.3366(3) 0.0544(12) Uani 1 1 d . A .
H26A H 0.1699 0.2347 0.3560 0.065 Uiso 1 1 calc R . .
C27 C 0.5222(3) 0.3618(2) 0.2579(2) 0.0260(6) Uani 1 1 d . A .
H27A H 0.5538 0.2978 0.2243 0.031 Uiso 1 1 calc R . .
H27B H 0.5744 0.3947 0.3171 0.031 Uiso 1 1 calc R . .
C28 C 0.5145(2) 0.4410(2) 0.1985(2) 0.0248(6) Uani 1 1 d . . .
C29 C 0.4525(3) 0.5356(3) 0.2392(3) 0.0494(11) Uani 1 1 d . A .
H29A H 0.4494 0.5849 0.2007 0.074 Uiso 1 1 calc R . .
H29B H 0.4903 0.5724 0.3029 0.074 Uiso 1 1 calc R . .
H29C H 0.3779 0.5104 0.2401 0.074 Uiso 1 1 calc R . .
C30 C 0.6311(3) 0.4809(3) 0.1982(2) 0.0337(7) Uani 1 1 d . A .
H30A H 0.6286 0.5287 0.1584 0.051 Uiso 1 1 calc R . .
H30B H 0.6719 0.4202 0.1741 0.051 Uiso 1 1 calc R . .
H30C H 0.6675 0.5193 0.2620 0.051 Uiso 1 1 calc R . .
C31 C 0.4580(3) 0.3847(3) 0.0992(2) 0.0378(8) Uani 1 1 d . A .
H31A H 0.4581 0.4337 0.0606 0.057 Uiso 1 1 calc R . .
H31B H 0.3823 0.3612 0.0985 0.057 Uiso 1 1 calc R . .
H31C H 0.4969 0.3229 0.0743 0.057 Uiso 1 1 calc R . .
C32 C 0.2626(5) 0.4153(3) 0.4826(3) 0.0800(19) Uani 1 1 d . A .
H32A H 0.2028 0.3760 0.4968 0.120 Uiso 1 1 calc R . .
H32B H 0.2389 0.4836 0.4755 0.120 Uiso 1 1 calc R . .
H32C H 0.3263 0.4278 0.5336 0.120 Uiso 1 1 calc R . .
C33 C 0.4803(2) -0.1978(2) 0.13529(19) 0.0222(6) Uani 1 1 d . A .
H33A H 0.4743 -0.2733 0.1351 0.027 Uiso 1 1 calc R . .
H33B H 0.5155 -0.1940 0.0826 0.027 Uiso 1 1 calc R . .
C34 C 0.5540(2) -0.1365(2) 0.22351(19) 0.0187(5) Uani 1 1 d . . .
C35 C 0.5654(2) -0.0249(2) 0.24901(19) 0.0184(5) Uani 1 1 d . A .
C36 C 0.6397(2) 0.0294(2) 0.33147(19) 0.0203(5) Uani 1 1 d . . .
C37 C 0.7065(2) -0.0298(2) 0.3781(2) 0.0244(6) Uani 1 1 d . A .
H37A H 0.7616 0.0071 0.4298 0.029 Uiso 1 1 calc R . .
C38 C 0.6970(2) -0.1404(2) 0.3530(2) 0.0244(6) Uani 1 1 d . . .
C39 C 0.6176(2) -0.1919(2) 0.2763(2) 0.0215(6) Uani 1 1 d . A .
H39A H 0.6061 -0.2672 0.2594 0.026 Uiso 1 1 calc R . .
C40 C 0.6483(3) 0.1486(2) 0.37191(19) 0.0235(6) Uani 1 1 d . A .
H40A H 0.6075 0.1798 0.3249 0.028 Uiso 1 1 calc R . .
H40B H 0.7261 0.1757 0.3839 0.028 Uiso 1 1 calc R . .
C41 C 0.6041(3) 0.1877(2) 0.4639(2) 0.0333(7) Uani 1 1 d . . .
C42 C 0.6662(4) 0.1496(3) 0.5445(2) 0.0467(10) Uani 1 1 d . A .
H42A H 0.6417 0.1849 0.6023 0.070 Uiso 1 1 calc R . .
H42B H 0.7449 0.1673 0.5522 0.070 Uiso 1 1 calc R . .
H42C H 0.6514 0.0725 0.5305 0.070 Uiso 1 1 calc R . .
C43 C 0.6203(4) 0.3093(2) 0.4940(2) 0.0439(9) Uani 1 1 d . A .
H43A H 0.5914 0.3373 0.5509 0.066 Uiso 1 1 calc R . .
H43B H 0.5813 0.3366 0.4443 0.066 Uiso 1 1 calc R . .
H43C H 0.6985 0.3320 0.5059 0.066 Uiso 1 1 calc R . .
C44 C 0.4838(3) 0.1507(3) 0.4465(3) 0.0437(9) Uani 1 1 d . A .
H44A H 0.4552 0.1786 0.5037 0.066 Uiso 1 1 calc R . .
H44B H 0.4748 0.0729 0.4278 0.066 Uiso 1 1 calc R . .
H44C H 0.4434 0.1769 0.3966 0.066 Uiso 1 1 calc R . .
C45 C 0.7697(3) -0.2003(2) 0.4077(2) 0.0328(7) Uani 1 1 d . A .
H45A H 0.7626 -0.2757 0.3727 0.049 Uiso 1 1 calc R . .
H45B H 0.7478 -0.1927 0.4679 0.049 Uiso 1 1 calc R . .
H45C H 0.8459 -0.1715 0.4183 0.049 Uiso 1 1 calc R . .
C101 C -0.1326(4) 0.4123(3) -0.3084(3) 0.118(3) Uani 1 1 d G . .
H101 H -0.1959 0.3698 -0.3087 0.141 Uiso 1 1 calc R . .
C102 C -0.1176(3) 0.5187(4) -0.2570(3) 0.0829(17) Uani 1 1 d G . .
H102 H -0.1706 0.5490 -0.2221 0.099 Uiso 1 1 calc R . .
C103 C -0.0249(4) 0.5809(3) -0.2565(3) 0.118(3) Uani 1 1 d G . .
H103 H -0.0146 0.6536 -0.2214 0.142 Uiso 1 1 calc R . .
C104 C 0.0528(3) 0.5366(5) -0.3075(4) 0.129(3) Uani 1 1 d G . .
H104 H 0.1161 0.5791 -0.3072 0.155 Uiso 1 1 calc R . .
C105 C 0.0378(4) 0.4301(6) -0.3590(4) 0.143(4) Uani 1 1 d G . .
H105 H 0.0909 0.3999 -0.3938 0.171 Uiso 1 1 calc R . .
C106 C -0.0549(5) 0.3680(4) -0.3594(3) 0.139(3) Uani 1 1 d G . .
H106 H -0.0651 0.2952 -0.3946 0.166 Uiso 1 1 calc R . .

loop_
_atom_site_aniso_label
_atom_site_aniso_U_11
_atom_site_aniso_U_22
_atom_site_aniso_U_33
_atom_site_aniso_U_23
_atom_site_aniso_U_13
_atom_site_aniso_U_12
U1 0.01705(6) 0.01348(5) 0.01725(5) 0.00441(3) 0.00193(4) 0.00008(3)
O1 0.0174(10) 0.0231(9) 0.0224(10) 0.0068(8) 0.0004(8) 0.0020(7)
O2 0.0212(10) 0.0179(9) 0.0218(10) 0.0060(7) 0.0092(8) 0.0005(7)
O3 0.0234(10) 0.0169(8) 0.0188(9) 0.0077(7) 0.0036(8) -0.0006(7)
O4 0.0142(9) 0.0174(8) 0.0239(10) 0.0091(7) 0.0051(8) -0.0014(7)
N1 0.0368(15) 0.0191(11) 0.0271(13) 0.0061(10) -0.0104(11) 0.0013(10)
N2 0.0184(12) 0.0189(11) 0.0293(13) 0.0075(9) 0.0077(10) 0.0001(9)
N3 0.0275(13) 0.0164(10) 0.0228(12) 0.0076(9) -0.0057(10) -0.0035(9)
C1 0.0193(15) 0.0446(18) 0.0367(18) 0.0240(15) -0.0054(13) -0.0117(13)
C2 0.0191(15) 0.0305(15) 0.0370(17) 0.0172(13) 0.0007(13) -0.0067(11)
C3 0.0254(16) 0.0404(17) 0.0219(14) 0.0095(13) 0.0072(12) -0.0075(13)
C4 0.0211(16) 0.0451(18) 0.048(2) 0.0358(16) 0.0102(14) 0.0010(13)
C5 0.024(5) 0.011(2) 0.024(4) 0.005(2) 0.000(3) -0.004(3)
C6 0.027(4) 0.018(3) 0.024(3) 0.005(2) 0.001(3) -0.002(2)
C5A 0.020(5) 0.018(3) 0.025(5) 0.006(3) 0.005(3) -0.004(3)
C6A 0.022(5) 0.013(3) 0.025(4) 0.005(2) 0.000(3) -0.006(3)
C7 0.0326(17) 0.0275(15) 0.0250(15) -0.0029(12) -0.0076(13) 0.0069(13)
C8 0.0188(14) 0.0283(14) 0.0207(13) 0.0065(11) 0.0052(11) 0.0029(11)
C9 0.0151(13) 0.0291(14) 0.0198(13) 0.0076(11) 0.0033(11) 0.0020(10)
C10 0.0186(14) 0.0314(15) 0.0250(14) 0.0133(12) 0.0081(12) 0.0005(11)
C11 0.0260(16) 0.0384(16) 0.0260(15) 0.0191(13) 0.0075(13) 0.0028(13)
C12 0.0221(15) 0.0438(17) 0.0179(14) 0.0138(12) 0.0044(12) -0.0006(12)
C13 0.0193(14) 0.0335(15) 0.0198(14) 0.0056(12) 0.0047(11) -0.0016(11)
C14 0.0226(15) 0.0291(14) 0.0284(15) 0.0147(12) 0.0071(12) 0.0016(11)
C15 0.0239(16) 0.0330(16) 0.0377(18) 0.0133(13) 0.0115(13) 0.0040(12)
C16 0.0331(18) 0.0368(17) 0.0359(18) 0.0103(14) 0.0143(15) 0.0007(14)
C17 0.0325(18) 0.0308(16) 0.052(2) 0.0142(15) 0.0140(16) 0.0089(13)
C18 0.0243(17) 0.051(2) 0.049(2) 0.0198(17) 0.0100(15) 0.0096(15)
C19 0.0349(19) 0.053(2) 0.0215(15) 0.0160(14) -0.0026(14) -0.0041(15)
C20 0.0316(18) 0.0227(15) 0.076(3) 0.0129(16) 0.0330(18) 0.0042(13)
C21 0.049(2) 0.0178(14) 0.054(2) 0.0062(14) 0.0350(18) 0.0025(13)
C22 0.0351(17) 0.0171(12) 0.0281(15) 0.0060(11) 0.0164(13) 0.0034(11)
C23 0.0410(18) 0.0182(13) 0.0251(15) 0.0065(11) 0.0132(13) 0.0010(12)
C24 0.070(3) 0.0189(14) 0.0318(17) 0.0079(12) 0.0240(17) 0.0019(14)
C25 0.099(3) 0.0208(15) 0.052(2) 0.0100(15) 0.054(2) 0.0100(18)
C26 0.080(3) 0.0241(16) 0.078(3) 0.0134(17) 0.065(3) 0.0060(17)
C27 0.0331(17) 0.0203(13) 0.0228(14) 0.0051(11) 0.0031(12) -0.0029(11)
C28 0.0270(16) 0.0190(13) 0.0304(15) 0.0081(11) 0.0097(13) -0.0008(11)
C29 0.064(3) 0.0245(16) 0.079(3) 0.0240(18) 0.046(2) 0.0123(16)
C30 0.0311(18) 0.0313(16) 0.0392(18) 0.0098(14) 0.0096(14) -0.0064(13)
C31 0.039(2) 0.0396(18) 0.0364(18) 0.0215(15) -0.0036(15) -0.0097(15)
C32 0.159(5) 0.0274(19) 0.076(3) 0.008(2) 0.091(4) 0.009(2)
C33 0.0307(16) 0.0162(12) 0.0212(14) 0.0086(10) 0.0038(12) 0.0043(11)
C34 0.0184(14) 0.0198(12) 0.0192(13) 0.0070(10) 0.0050(11) -0.0006(10)
C35 0.0185(14) 0.0193(12) 0.0205(13) 0.0091(10) 0.0065(11) 0.0003(10)
C36 0.0219(14) 0.0205(12) 0.0208(13) 0.0079(10) 0.0073(11) -0.0014(10)
C37 0.0216(15) 0.0264(14) 0.0228(14) 0.0046(11) 0.0022(12) -0.0015(11)
C38 0.0210(15) 0.0254(14) 0.0281(15) 0.0104(12) 0.0029(12) 0.0044(11)
C39 0.0243(15) 0.0170(12) 0.0259(14) 0.0089(11) 0.0068(12) 0.0030(10)
C40 0.0297(16) 0.0205(13) 0.0204(14) 0.0069(11) 0.0042(12) -0.0027(11)
C41 0.053(2) 0.0242(14) 0.0263(16) 0.0073(12) 0.0162(15) 0.0071(14)
C42 0.085(3) 0.0349(18) 0.0270(17) 0.0135(14) 0.0191(19) 0.0208(19)
C43 0.078(3) 0.0227(15) 0.0272(17) 0.0032(13) 0.0067(17) 0.0098(16)
C44 0.058(2) 0.0354(18) 0.049(2) 0.0155(16) 0.0336(19) 0.0153(16)
C45 0.0322(18) 0.0306(16) 0.0330(17) 0.0104(13) -0.0033(14) 0.0070(13)
C101 0.124(6) 0.130(6) 0.071(4) 0.005(4) -0.024(4) 0.055(5)
C102 0.062(3) 0.102(4) 0.064(3) -0.003(3) 0.002(3) -0.008(3)
C103 0.075(5) 0.148(7) 0.114(6) 0.013(5) 0.011(4) 0.005(5)
C104 0.092(6) 0.177(9) 0.131(7) 0.060(7) 0.028(5) 0.035(6)
C105 0.119(7) 0.170(9) 0.190(10) 0.084(8) 0.099(7) 0.078(7)
C106 0.154(8) 0.168(8) 0.119(6) 0.055(6) 0.058(6) 0.092(7)

loop_
_atom_type_symbol
_atom_type_description
_atom_type_scat_dispersion_real
_atom_type_scat_dispersion_imag
_atom_type_scat_source
C C 0.0033 0.0016 'International Tables Vol C Tables 4.2.6.8 and 6.1.1.4'
H H 0.0000 0.0000 'International Tables Vol C Tables 4.2.6.8 and 6.1.1.4'
N N 0.0061 0.0033 'International Tables Vol C Tables 4.2.6.8 and 6.1.1.4'
O O 0.0106 0.0060 'International Tables Vol C Tables 4.2.6.8 and 6.1.1.4'
U U -9.6767 9.6646 'International Tables Vol C Tables 4.2.6.8 and 6.1.1.4'

loop_
_geom_angle_atom_site_label_1
_geom_angle_atom_site_label_2
_geom_angle_atom_site_label_3
_geom_angle
_geom_angle_site_symmetry_1
_geom_angle_site_symmetry_3
O4 U1 O2 157.50(7) . .
O4 U1 O3 99.29(7) . .
O2 U1 O3 80.46(7) . .
O4 U1 O1 96.21(7) . .
O2 U1 O1 80.03(7) . .
O3 U1 O1 159.41(7) . .
O4 U1 O4 70.82(7) . 2_655
O2 U1 O4 86.78(7) . 2_655
O3 U1 O4 85.72(7) . 2_655
O1 U1 O4 86.67(7) . 2_655
O4 U1 N2 130.04(7) . .
O2 U1 N2 72.44(7) . .
O3 U1 N2 87.25(7) . .
O1 U1 N2 93.10(7) . .
O4 U1 N2 158.90(7) 2_655 .
O4 U1 N1 74.29(7) . .
O2 U1 N1 123.23(7) . .
O3 U1 N1 129.46(7) . .
O1 U1 N1 68.02(7) . .
O4 U1 N1 133.88(8) 2_655 .
N2 U1 N1 64.23(8) . .
O4 U1 N3 74.43(7) . .
O2 U1 N3 124.68(7) . .
O3 U1 N3 67.24(7) . .
O1 U1 N3 130.62(7) . .
O4 U1 N3 131.23(7) 2_655 .
N2 U1 N3 62.72(7) . .
N1 U1 N3 62.74(7) . .
O4 U1 U1 36.75(5) . 2_655
O2 U1 U1 120.82(5) . 2_655
O3 U1 U1 92.78(5) . 2_655
O1 U1 U1 91.57(5) . 2_655
O4 U1 U1 34.07(5) 2_655 2_655
N2 U1 U1 166.56(5) . 2_655
N1 U1 U1 106.17(6) . 2_655
N3 U1 U1 104.97(5) . 2_655
C9 O1 U1 151.85(18) . .
C22 O2 U1 144.04(17) . .
C35 O3 U1 149.99(16) . .
U1 O4 U1 109.18(7) . 2_655
C1 N1 C7 111.8(2) . .
C1 N1 C6A 127.2(6) . .
C7 N1 C6A 96.2(4) . .
C1 N1 C6 98.6(5) . .
C7 N1 C6 114.1(4) . .
C1 N1 U1 107.02(17) . .
C7 N1 U1 106.89(19) . .
C6A N1 U1 106.0(3) . .
C6 N1 U1 118.0(3) . .
C3 N2 C2 110.7(2) . .
C3 N2 C20 110.6(3) . .
C2 N2 C20 106.0(2) . .
C3 N2 U1 102.86(16) . .
C2 N2 U1 115.48(17) . .
C20 N2 U1 111.36(17) . .
C4 N3 C33 112.7(2) . .
C4 N3 C5A 99.1(5) . .
C33 N3 C5A 113.3(4) . .
C4 N3 C5 122.5(5) . .
C33 N3 C5 97.2(4) . .
C4 N3 U1 111.79(17) . .
C33 N3 U1 104.13(15) . .
C5A N3 U1 116.1(4) . .
C5 N3 U1 106.2(3) . .
N1 C1 C2 113.0(3) . .
N1 C1 H1A 109.0 . .
C2 C1 H1A 109.0 . .
N1 C1 H1B 109.0 . .
C2 C1 H1B 109.0 . .
H1A C1 H1B 107.8 . .
N2 C2 C1 112.3(2) . .
N2 C2 H2A 109.1 . .
C1 C2 H2A 109.1 . .
N2 C2 H2B 109.1 . .
C1 C2 H2B 109.1 . .
H2A C2 H2B 107.9 . .
N2 C3 C4 113.8(2) . .
N2 C3 H3A 108.8 . .
C4 C3 H3A 108.8 . .
N2 C3 H3B 108.8 . .
C4 C3 H3B 108.8 . .
H3A C3 H3B 107.7 . .
N3 C4 C3 115.3(2) . .
N3 C4 H4B 108.4 . .
C3 C4 H4B 108.4 . .
N3 C4 H4C 108.4 . .
C3 C4 H4C 108.4 . .
H4B C4 H4C 107.5 . .
C6 C5 N3 112.5(7) . .
C6 C5 H5A 109.1 . .
N3 C5 H5A 109.1 . .
C6 C5 H5B 109.1 . .
N3 C5 H5B 109.1 . .
H5A C5 H5B 107.8 . .
C5 C6 N1 108.6(8) . .
C5 C6 H6A 110.0 . .
N1 C6 H6A 110.0 . .
C5 C6 H6B 110.0 . .
N1 C6 H6B 110.0 . .
H6A C6 H6B 108.4 . .
C6A C5A N3 110.6(8) . .
C6A C5A H5A1 109.5 . .
N3 C5A H5A1 109.5 . .
C6A C5A H5A2 109.5 . .
N3 C5A H5A2 109.5 . .
H5A1 C5A H5A2 108.1 . .
N1 C6A C5A 112.1(8) . .
N1 C6A H6A1 109.2 . .
C5A C6A H6A1 109.2 . .
N1 C6A H6A2 109.2 . .
C5A C6A H6A2 109.2 . .
H6A1 C6A H6A2 107.9 . .
C8 C7 N1 116.0(2) . .
C8 C7 H7A 108.3 . .
N1 C7 H7A 108.3 . .
C8 C7 H7B 108.3 . .
N1 C7 H7B 108.3 . .
H7A C7 H7B 107.4 . .
C13 C8 C9 120.7(3) . .
C13 C8 C7 119.1(3) . .
C9 C8 C7 120.2(3) . .
O1 C9 C8 118.7(3) . .
O1 C9 C10 122.7(3) . .
C8 C9 C10 118.6(3) . .
C11 C10 C9 118.4(3) . .
C11 C10 C14 118.9(3) . .
C9 C10 C14 122.7(3) . .
C12 C11 C10 123.7(3) . .
C12 C11 H11A 118.2 . .
C10 C11 H11A 118.2 . .
C11 C12 C13 117.2(3) . .
C11 C12 C19 122.1(3) . .
C13 C12 C19 120.7(3) . .
C12 C13 C8 121.4(3) . .
C12 C13 H13A 119.3 . .
C8 C13 H13A 119.3 . .
C10 C14 C15 115.7(2) . .
C10 C14 H14A 108.4 . .
C15 C14 H14A 108.4 . .
C10 C14 H14B 108.4 . .
C15 C14 H14B 108.4 . .
H14A C14 H14B 107.4 . .
C16 C15 C18 109.4(3) . .
C16 C15 C17 110.4(3) . .
C18 C15 C17 107.1(3) . .
C16 C15 C14 109.1(3) . .
C18 C15 C14 112.2(3) . .
C17 C15 C14 108.6(2) . .
C15 C16 H16A 109.5 . .
C15 C16 H16B 109.5 . .
H16A C16 H16B 109.5 . .
C15 C16 H16C 109.5 . .
H16A C16 H16C 109.5 . .
H16B C16 H16C 109.5 . .
C15 C17 H17A 109.5 . .
C15 C17 H17B 109.5 . .
H17A C17 H17B 109.5 . .
C15 C17 H17C 109.5 . .
H17A C17 H17C 109.5 . .
H17B C17 H17C 109.5 . .
C15 C18 H18A 109.5 . .
C15 C18 H18B 109.5 . .
H18A C18 H18B 109.5 . .
C15 C18 H18C 109.5 . .
H18A C18 H18C 109.5 . .
H18B C18 H18C 109.5 . .
C12 C19 H19A 109.5 . .
C12 C19 H19B 109.5 . .
H19A C19 H19B 109.5 . .
C12 C19 H19C 109.5 . .
H19A C19 H19C 109.5 . .
H19B C19 H19C 109.5 . .
C21 C20 N2 119.2(3) . .
C21 C20 H20A 107.5 . .
N2 C20 H20A 107.5 . .
C21 C20 H20B 107.5 . .
N2 C20 H20B 107.5 . .
H20A C20 H20B 107.0 . .
C26 C21 C22 118.9(3) . .
C26 C21 C20 121.0(3) . .
C22 C21 C20 119.8(3) . .
O2 C22 C21 118.0(3) . .
O2 C22 C23 121.3(3) . .
C21 C22 C23 120.7(3) . .
C22 C23 C24 117.5(3) . .
C22 C23 C27 122.4(3) . .
C24 C23 C27 120.0(3) . .
C25 C24 C23 123.1(3) . .
C25 C24 H24A 118.5 . .
C23 C24 H24A 118.5 . .
C24 C25 C26 117.5(3) . .
C24 C25 C32 120.6(4) . .
C26 C25 C32 121.9(4) . .
C25 C26 C21 122.3(3) . .
C25 C26 H26A 118.8 . .
C21 C26 H26A 118.8 . .
C23 C27 C28 117.1(3) . .
C23 C27 H27A 108.0 . .
C28 C27 H27A 108.0 . .
C23 C27 H27B 108.0 . .
C28 C27 H27B 108.0 . .
H27A C27 H27B 107.3 . .
C31 C28 C29 110.0(3) . .
C31 C28 C30 109.0(3) . .
C29 C28 C30 109.2(3) . .
C31 C28 C27 109.7(2) . .
C29 C28 C27 111.1(3) . .
C30 C28 C27 107.8(3) . .
C28 C29 H29A 109.5 . .
C28 C29 H29B 109.5 . .
H29A C29 H29B 109.5 . .
C28 C29 H29C 109.5 . .
H29A C29 H29C 109.5 . .
H29B C29 H29C 109.5 . .
C28 C30 H30A 109.5 . .
C28 C30 H30B 109.5 . .
H30A C30 H30B 109.5 . .
C28 C30 H30C 109.5 . .
H30A C30 H30C 109.5 . .
H30B C30 H30C 109.5 . .
C28 C31 H31A 109.5 . .
C28 C31 H31B 109.5 . .
H31A C31 H31B 109.5 . .
C28 C31 H31C 109.5 . .
H31A C31 H31C 109.5 . .
H31B C31 H31C 109.5 . .
C25 C32 H32A 109.5 . .
C25 C32 H32B 109.5 . .
H32A C32 H32B 109.5 . .
C25 C32 H32C 109.5 . .
H32A C32 H32C 109.5 . .
H32B C32 H32C 109.5 . .
C34 C33 N3 116.7(2) . .
C34 C33 H33A 108.1 . .
N3 C33 H33A 108.1 . .
C34 C33 H33B 108.1 . .
N3 C33 H33B 108.1 . .
H33A C33 H33B 107.3 . .
C39 C34 C35 120.6(3) . .
C39 C34 C33 118.6(2) . .
C35 C34 C33 120.6(2) . .
O3 C35 C34 118.9(2) . .
O3 C35 C36 122.6(2) . .
C34 C35 C36 118.5(2) . .
C37 C36 C35 118.4(2) . .
C37 C36 C40 118.7(3) . .
C35 C36 C40 123.0(2) . .
C36 C37 C38 123.4(3) . .
C36 C37 H37A 118.3 . .
C38 C37 H37A 118.3 . .
C39 C38 C37 116.9(3) . .
C39 C38 C45 122.0(3) . .
C37 C38 C45 121.1(3) . .
C38 C39 C34 121.8(2) . .
C38 C39 H39A 119.1 . .
C34 C39 H39A 119.1 . .
C36 C40 C41 114.7(2) . .
C36 C40 H40A 108.6 . .
C41 C40 H40A 108.6 . .
C36 C40 H40B 108.6 . .
C41 C40 H40B 108.6 . .
H40A C40 H40B 107.6 . .
C44 C41 C43 110.4(3) . .
C44 C41 C42 109.2(3) . .
C43 C41 C42 107.2(3) . .
C44 C41 C40 109.6(3) . .
C43 C41 C40 106.9(3) . .
C42 C41 C40 113.5(3) . .
C41 C42 H42A 109.5 . .
C41 C42 H42B 109.5 . .
H42A C42 H42B 109.5 . .
C41 C42 H42C 109.5 . .
H42A C42 H42C 109.5 . .
H42B C42 H42C 109.5 . .
C41 C43 H43A 109.5 . .
C41 C43 H43B 109.5 . .
H43A C43 H43B 109.5 . .
C41 C43 H43C 109.5 . .
H43A C43 H43C 109.5 . .
H43B C43 H43C 109.5 . .
C41 C44 H44A 109.5 . .
C41 C44 H44B 109.5 . .
H44A C44 H44B 109.5 . .
C41 C44 H44C 109.5 . .
H44A C44 H44C 109.5 . .
H44B C44 H44C 109.5 . .
C38 C45 H45A 109.5 . .
C38 C45 H45B 109.5 . .
H45A C45 H45B 109.5 . .
C38 C45 H45C 109.5 . .
H45A C45 H45C 109.5 . .
H45B C45 H45C 109.5 . .
C102 C101 C106 120.0 . .
C102 C101 H101 120.0 . .
C106 C101 H101 120.0 . .
C103 C102 C101 120.0 . .
C103 C102 H102 120.0 . .
C101 C102 H102 120.0 . .
C104 C103 C102 120.0 . .
C104 C103 H103 120.0 . .
C102 C103 H103 120.0 . .
C103 C104 C105 120.0 . .
C103 C104 H104 120.0 . .
C105 C104 H104 120.0 . .
C106 C105 C104 120.0 . .
C106 C105 H105 120.0 . .
C104 C105 H105 120.0 . .
C105 C106 C101 120.0 . .
C105 C106 H106 120.0 . .
C101 C106 H106 120.0 . .

loop_
_geom_bond_atom_site_label_1
_geom_bond_atom_site_label_2
_geom_bond_distance
_geom_bond_site_symmetry_2
U1 O4 2.0657(18) .
U1 O2 2.1423(18) .
U1 O3 2.1929(19) .
U1 O1 2.2030(19) .
U1 O4 2.2059(17) 2_655
U1 N2 2.758(2) .
U1 N1 2.781(2) .
U1 N3 2.806(2) .
U1 U1 3.4824(2) 2_655
O1 C9 1.344(3) .
O2 C22 1.340(3) .
O3 C35 1.352(3) .
O4 U1 2.2059(17) 2_655
N1 C1 1.468(4) .
N1 C7 1.495(4) .
N1 C6A 1.500(7) .
N1 C6 1.537(7) .
N2 C3 1.477(4) .
N2 C2 1.491(4) .
N2 C20 1.497(4) .
N3 C4 1.472(4) .
N3 C33 1.497(4) .
N3 C5A 1.512(9) .
N3 C5 1.513(7) .
C1 C2 1.509(4) .
C1 H1A 0.9900 .
C1 H1B 0.9900 .
C2 H2A 0.9900 .
C2 H2B 0.9900 .
C3 C4 1.530(5) .
C3 H3A 0.9900 .
C3 H3B 0.9900 .
C4 H4B 0.9900 .
C4 H4C 0.9900 .
C5 C6 1.500(14) .
C5 H5A 0.9900 .
C5 H5B 0.9900 .
C6 H6A 0.9900 .
C6 H6B 0.9900 .
C5A C6A 1.500(16) .
C5A H5A1 0.9900 .
C5A H5A2 0.9900 .
C6A H6A1 0.9900 .
C6A H6A2 0.9900 .
C7 C8 1.494(4) .
C7 H7A 0.9900 .
C7 H7B 0.9900 .
C8 C13 1.393(4) .
C8 C9 1.405(4) .
C9 C10 1.410(4) .
C10 C11 1.394(4) .
C10 C14 1.515(4) .
C11 C12 1.384(4) .
C11 H11A 0.9500 .
C12 C13 1.387(4) .
C12 C19 1.509(4) .
C13 H13A 0.9500 .
C14 C15 1.551(4) .
C14 H14A 0.9900 .
C14 H14B 0.9900 .
C15 C16 1.521(4) .
C15 C18 1.530(5) .
C15 C17 1.537(4) .
C16 H16A 0.9800 .
C16 H16B 0.9800 .
C16 H16C 0.9800 .
C17 H17A 0.9800 .
C17 H17B 0.9800 .
C17 H17C 0.9800 .
C18 H18A 0.9800 .
C18 H18B 0.9800 .
C18 H18C 0.9800 .
C19 H19A 0.9800 .
C19 H19B 0.9800 .
C19 H19C 0.9800 .
C20 C21 1.494(5) .
C20 H20A 0.9900 .
C20 H20B 0.9900 .
C21 C26 1.389(5) .
C21 C22 1.401(4) .
C22 C23 1.401(4) .
C23 C24 1.405(4) .
C23 C27 1.510(4) .
C24 C25 1.380(5) .
C24 H24A 0.9500 .
C25 C26 1.383(6) .
C25 C32 1.518(5) .
C26 H26A 0.9500 .
C27 C28 1.547(4) .
C27 H27A 0.9900 .
C27 H27B 0.9900 .
C28 C31 1.515(4) .
C28 C29 1.527(4) .
C28 C30 1.529(4) .
C29 H29A 0.9800 .
C29 H29B 0.9800 .
C29 H29C 0.9800 .
C30 H30A 0.9800 .
C30 H30B 0.9800 .
C30 H30C 0.9800 .
C31 H31A 0.9800 .
C31 H31B 0.9800 .
C31 H31C 0.9800 .
C32 H32A 0.9800 .
C32 H32B 0.9800 .
C32 H32C 0.9800 .
C33 C34 1.487(4) .
C33 H33A 0.9900 .
C33 H33B 0.9900 .
C34 C39 1.389(4) .
C34 C35 1.403(4) .
C35 C36 1.411(4) .
C36 C37 1.390(4) .
C36 C40 1.508(4) .
C37 C38 1.391(4) .
C37 H37A 0.9500 .
C38 C39 1.382(4) .
C38 C45 1.504(4) .
C39 H39A 0.9500 .
C40 C41 1.556(4) .
C40 H40A 0.9900 .
C40 H40B 0.9900 .
C41 C44 1.515(5) .
C41 C43 1.532(4) .
C41 C42 1.539(5) .
C42 H42A 0.9800 .
C42 H42B 0.9800 .
C42 H42C 0.9800 .
C43 H43A 0.9800 .
C43 H43B 0.9800 .
C43 H43C 0.9800 .
C44 H44A 0.9800 .
C44 H44B 0.9800 .
C44 H44C 0.9800 .
C45 H45A 0.9800 .
C45 H45B 0.9800 .
C45 H45C 0.9800 .
C101 C102 1.3900 .
C101 C106 1.3900 .
C101 H101 0.9500 .
C102 C103 1.3900 .
C102 H102 0.9500 .
C103 C104 1.3900 .
C103 H103 0.9500 .
C104 C105 1.3900 .
C104 H104 0.9500 .
C105 C106 1.3900 .
C105 H105 0.9500 .
C106 H106 0.9500 .

loop_
_geom_torsion_atom_site_label_1
_geom_torsion_atom_site_label_2
_geom_torsion_atom_site_label_3
_geom_torsion_atom_site_label_4
_geom_torsion
_geom_torsion_site_symmetry_1
_geom_torsion_site_symmetry_4
O4 U1 O1 C9 54.7(4) . .
O2 U1 O1 C9 -147.7(4) . .
O3 U1 O1 C9 -166.6(3) . .
O4 U1 O1 C9 124.9(4) 2_655 .
N2 U1 O1 C9 -76.2(4) . .
N1 U1 O1 C9 -15.6(4) . .
N3 U1 O1 C9 -20.1(4) . .
U1 U1 O1 C9 91.2(4) 2_655 .
O4 U1 O2 C22 -142.4(3) . .
O3 U1 O2 C22 -51.1(3) . .
O1 U1 O2 C22 135.5(3) . .
O4 U1 O2 C22 -137.3(3) 2_655 .
N2 U1 O2 C22 39.0(3) . .
N1 U1 O2 C22 80.2(3) . .
N3 U1 O2 C22 2.5(3) . .
U1 U1 O2 C22 -138.6(3) 2_655 .
O4 U1 O3 C35 -36.4(3) . .
O2 U1 O3 C35 166.4(3) . .
O1 U1 O3 C35 -174.7(3) . .
O4 U1 O3 C35 -106.1(3) 2_655 .
N2 U1 O3 C35 93.8(3) . .
N1 U1 O3 C35 40.9(4) . .
N3 U1 O3 C35 32.3(3) . .
U1 U1 O3 C35 -72.8(3) 2_655 .
O2 U1 O4 U1 5.4(2) . 2_655
O3 U1 O4 U1 -82.12(8) . 2_655
O1 U1 O4 U1 84.28(8) . 2_655
O4 U1 O4 U1 0.0 2_655 2_655
N2 U1 O4 U1 -176.37(7) . 2_655
N1 U1 O4 U1 149.34(10) . 2_655
N3 U1 O4 U1 -145.22(9) . 2_655
O4 U1 N1 C1 -177.59(19) . .
O2 U1 N1 C1 -13.2(2) . .
O3 U1 N1 C1 93.23(19) . .
O1 U1 N1 C1 -74.01(18) . .
O4 U1 N1 C1 -135.65(17) 2_655 .
N2 U1 N1 C1 31.03(17) . .
N3 U1 N1 C1 102.13(19) . .
U1 U1 N1 C1 -159.06(17) 2_655 .
O4 U1 N1 C7 -57.69(17) . .
O2 U1 N1 C7 106.71(18) . .
O3 U1 N1 C7 -146.88(16) . .
O1 U1 N1 C7 45.88(17) . .
O4 U1 N1 C7 -15.8(2) 2_655 .
N2 U1 N1 C7 150.92(19) . .
N3 U1 N1 C7 -137.97(19) . .
U1 U1 N1 C7 -39.17(18) 2_655 .
O4 U1 N1 C6A 44.2(5) . .
O2 U1 N1 C6A -151.4(5) . .
O3 U1 N1 C6A -45.0(5) . .
O1 U1 N1 C6A 147.7(5) . .
O4 U1 N1 C6A 86.1(5) 2_655 .
N2 U1 N1 C6A -107.2(5) . .
N3 U1 N1 C6A -36.1(5) . .
U1 U1 N1 C6A 62.7(5) 2_655 .
O4 U1 N1 C6 72.5(5) . .
O2 U1 N1 C6 -123.1(5) . .
O3 U1 N1 C6 -16.7(5) . .
O1 U1 N1 C6 176.1(5) . .
O4 U1 N1 C6 114.4(5) 2_655 .
N2 U1 N1 C6 -78.9(5) . .
N3 U1 N1 C6 -7.8(5) . .
U1 U1 N1 C6 91.0(5) 2_655 .
O4 U1 N2 C3 78.87(18) . .
O2 U1 N2 C3 -101.83(17) . .
O3 U1 N2 C3 -20.97(16) . .
O1 U1 N2 C3 179.64(16) . .
O4 U1 N2 C3 -91.6(2) 2_655 .
N1 U1 N2 C3 115.89(17) . .
N3 U1 N2 C3 44.76(16) . .
U1 U1 N2 C3 69.5(3) 2_655 .
O4 U1 N2 C2 -41.8(2) . .
O2 U1 N2 C2 137.5(2) . .
O3 U1 N2 C2 -141.62(19) . .
O1 U1 N2 C2 59.00(19) . .
O4 U1 N2 C2 147.8(2) 2_655 .
N1 U1 N2 C2 -4.75(17) . .
N3 U1 N2 C2 -75.88(18) . .
U1 U1 N2 C2 -51.2(3) 2_655 .
O4 U1 N2 C20 -162.7(2) . .
O2 U1 N2 C20 16.6(2) . .
O3 U1 N2 C20 97.5(2) . .
O1 U1 N2 C20 -61.9(2) . .
O4 U1 N2 C20 26.9(3) 2_655 .
N1 U1 N2 C20 -125.6(2) . .
N3 U1 N2 C20 163.2(2) . .
U1 U1 N2 C20 -172.0(2) 2_655 .
O4 U1 N3 C4 177.9(2) . .
O2 U1 N3 C4 11.1(2) . .
O3 U1 N3 C4 70.55(19) . .
O1 U1 N3 C4 -97.29(19) . .
O4 U1 N3 C4 132.17(18) 2_655 .
N2 U1 N3 C4 -28.53(18) . .
N1 U1 N3 C4 -102.0(2) . .
U1 U1 N3 C4 157.24(18) 2_655 .
O4 U1 N3 C33 55.92(16) . .
O2 U1 N3 C33 -110.86(16) . .
O3 U1 N3 C33 -51.45(15) . .
O1 U1 N3 C33 140.70(15) . .
O4 U1 N3 C33 10.17(19) 2_655 .
N2 U1 N3 C33 -150.54(18) . .
N1 U1 N3 C33 135.99(18) . .
U1 U1 N3 C33 35.24(16) 2_655 .
O4 U1 N3 C5A -69.3(5) . .
O2 U1 N3 C5A 123.9(5) . .
O3 U1 N3 C5A -176.7(5) . .
O1 U1 N3 C5A 15.4(6) . .
O4 U1 N3 C5A -115.1(5) 2_655 .
N2 U1 N3 C5A 84.2(5) . .
N1 U1 N3 C5A 10.7(5) . .
U1 U1 N3 C5A -90.0(5) 2_655 .
O4 U1 N3 C5 -46.1(5) . .
O2 U1 N3 C5 147.1(4) . .
O3 U1 N3 C5 -153.5(5) . .
O1 U1 N3 C5 38.7(5) . .
O4 U1 N3 C5 -91.8(5) 2_655 .
N2 U1 N3 C5 107.4(5) . .
N1 U1 N3 C5 34.0(4) . .
U1 U1 N3 C5 -66.8(5) 2_655 .
C7 N1 C1 C2 -175.0(2) . .
C6A N1 C1 C2 68.2(5) . .
C6 N1 C1 C2 64.6(3) . .
U1 N1 C1 C2 -58.3(3) . .
C3 N2 C2 C1 -138.4(3) . .
C20 N2 C2 C1 101.7(3) . .
U1 N2 C2 C1 -22.1(3) . .
N1 C1 C2 N2 56.1(3) . .
C2 N2 C3 C4 60.9(3) . .
C20 N2 C3 C4 178.0(2) . .
U1 N2 C3 C4 -63.0(2) . .
C33 N3 C4 C3 125.0(3) . .
C5A N3 C4 C3 -114.9(4) . .
C5 N3 C4 C3 -119.5(4) . .
U1 N3 C4 C3 8.1(3) . .
N2 C3 C4 N3 38.6(4) . .
C4 N3 C5 C6 66.2(9) . .
C33 N3 C5 C6 -170.9(9) . .
C5A N3 C5 C6 54.8(15) . .
U1 N3 C5 C6 -63.8(10) . .
N3 C5 C6 N1 57.1(12) . .
C1 N1 C6 C5 -134.8(8) . .
C7 N1 C6 C5 106.6(7) . .
C6A N1 C6 C5 51.2(10) . .
U1 N1 C6 C5 -20.2(10) . .
C4 N3 C5A C6A 136.6(10) . .
C33 N3 C5A C6A -103.7(9) . .
C5 N3 C5A C6A -53.1(14) . .
U1 N3 C5A C6A 16.8(12) . .
C1 N1 C6A C5A -62.3(10) . .
C7 N1 C6A C5A 174.2(9) . .
C6 N1 C6A C5A -54.9(12) . .
U1 N1 C6A C5A 64.6(11) . .
N3 C5A C6A N1 -55.6(14) . .
C1 N1 C7 C8 42.1(4) . .
C6A N1 C7 C8 176.5(5) . .
C6 N1 C7 C8 153.0(5) . .
U1 N1 C7 C8 -74.6(3) . .
N1 C7 C8 C13 -130.7(3) . .
N1 C7 C8 C9 51.7(4) . .
U1 O1 C9 C8 -4.9(5) . .
U1 O1 C9 C10 174.0(2) . .
C13 C8 C9 O1 179.3(2) . .
C7 C8 C9 O1 -3.1(4) . .
C13 C8 C9 C10 0.3(4) . .
C7 C8 C9 C10 177.9(3) . .
O1 C9 C10 C11 178.9(3) . .
C8 C9 C10 C11 -2.2(4) . .
O1 C9 C10 C14 0.6(4) . .
C8 C9 C10 C14 179.6(3) . .
C9 C10 C11 C12 2.5(4) . .
C14 C10 C11 C12 -179.2(3) . .
C10 C11 C12 C13 -0.7(4) . .
C10 C11 C12 C19 -178.6(3) . .
C11 C12 C13 C8 -1.3(4) . .
C19 C12 C13 C8 176.6(3) . .
C9 C8 C13 C12 1.6(4) . .
C7 C8 C13 C12 -176.1(3) . .
C11 C10 C14 C15 78.4(3) . .
C9 C10 C14 C15 -103.4(3) . .
C10 C14 C15 C16 63.6(3) . .
C10 C14 C15 C18 -57.8(4) . .
C10 C14 C15 C17 -176.0(3) . .
C3 N2 C20 C21 56.6(4) . .
C2 N2 C20 C21 176.6(3) . .
U1 N2 C20 C21 -57.1(4) . .
N2 C20 C21 C26 -128.6(4) . .
N2 C20 C21 C22 58.6(5) . .
U1 O2 C22 C21 -51.3(5) . .
U1 O2 C22 C23 129.8(3) . .
C26 C21 C22 O2 -179.4(3) . .
C20 C21 C22 O2 -6.4(5) . .
C26 C21 C22 C23 -0.5(5) . .
C20 C21 C22 C23 172.5(3) . .
O2 C22 C23 C24 177.7(3) . .
C21 C22 C23 C24 -1.2(5) . .
O2 C22 C23 C27 -5.0(5) . .
C21 C22 C23 C27 176.2(3) . .
C22 C23 C24 C25 1.3(5) . .
C27 C23 C24 C25 -176.1(3) . .
C23 C24 C25 C26 0.3(6) . .
C23 C24 C25 C32 180.0(4) . .
C24 C25 C26 C21 -2.0(7) . .
C32 C25 C26 C21 178.3(4) . .
C22 C21 C26 C25 2.2(6) . .
C20 C21 C26 C25 -170.7(4) . .
C22 C23 C27 C28 91.7(3) . .
C24 C23 C27 C28 -91.0(4) . .
C23 C27 C28 C31 -71.5(3) . .
C23 C27 C28 C29 50.3(4) . .
C23 C27 C28 C30 170.0(2) . .
C4 N3 C33 C34 -45.7(3) . .
C5A N3 C33 C34 -157.3(5) . .
C5 N3 C33 C34 -175.6(4) . .
U1 N3 C33 C34 75.7(2) . .
N3 C33 C34 C39 136.1(3) . .
N3 C33 C34 C35 -48.9(4) . .
U1 O3 C35 C34 -11.0(5) . .
U1 O3 C35 C36 169.4(2) . .
C39 C34 C35 O3 177.9(2) . .
C33 C34 C35 O3 2.9(4) . .
C39 C34 C35 C36 -2.5(4) . .
C33 C34 C35 C36 -177.4(2) . .
O3 C35 C36 C37 -173.5(2) . .
C34 C35 C36 C37 6.9(4) . .
O3 C35 C36 C40 7.5(4) . .
C34 C35 C36 C40 -172.1(3) . .
C35 C36 C37 C38 -6.4(4) . .
C40 C36 C37 C38 172.6(3) . .
C36 C37 C38 C39 1.2(4) . .
C36 C37 C38 C45 -178.2(3) . .
C37 C38 C39 C34 3.5(4) . .
C45 C38 C39 C34 -177.1(3) . .
C35 C34 C39 C38 -2.8(4) . .
C33 C34 C39 C38 172.2(3) . .
C37 C36 C40 C41 -69.8(4) . .
C35 C36 C40 C41 109.2(3) . .
C36 C40 C41 C44 -60.5(3) . .
C36 C40 C41 C43 179.7(3) . .
C36 C40 C41 C42 61.8(4) . .
C106 C101 C102 C103 0.0 . .
C101 C102 C103 C104 0.0 . .
C102 C103 C104 C105 0.0 . .
C103 C104 C105 C106 0.0 . .
C104 C105 C106 C101 0.0 . .
C102 C101 C106 C105 0.0 . .
